data_7234021
loop_
_publ_author_name
'Wang, Jia-Yin'
'Shi, Yang'
'Tao, Dong-Liang'
'Bo, Qi-Bing'

_publ_section_title
;
 Series of 3D lanthanide MOFs derived from saddle-like alicyclic
 tetracarboxylate ligands: synthesis, characterization and
 structure--photoluminescence correlations
;
_journal_issue 43
_journal_name_full CrystEngComm
_journal_page_first 6591
_journal_paper_doi 10.1039/C9CE01337G
_journal_volume 21
_journal_year 2019
_chemical_formula_moiety 'C8 H6 Eu Na O9'
_chemical_formula_sum 'C8 H6 Eu Na O9'
_chemical_formula_weight 421.08
_space_group_crystal_system orthorhombic
_space_group_IT_number 19
_space_group_name_Hall 'P 2ac 2ab'
_space_group_name_H-M_alt 'P 21 21 21'
_symmetry_space_group_name_Hall 'P 2ac 2ab'
_symmetry_space_group_name_H-M 'P 21 21 21'
_atom_sites_solution_hydrogens mixed
_atom_sites_solution_primary direct
_audit_creation_date 2019-09-08
_audit_creation_method
;
Olex2 1.2
(compiled 2016.02.19 svn.r3266 for OlexSys, GUI svn.r5155)
;
_audit_update_record
;
2019-09-17 deposited with the CCDC.    2019-09-20 downloaded from the CCDC.
;
_cell_angle_alpha 90
_cell_angle_beta 90
_cell_angle_gamma 90
_cell_formula_units_Z 4
_cell_length_a 7.9349(4)
_cell_length_b 8.8716(4)
_cell_length_c 14.1611(7)
_cell_measurement_reflns_used 3559
_cell_measurement_temperature 293(2)
_cell_measurement_theta_max 28.6800
_cell_measurement_theta_min 3.4310
_cell_volume 996.87(8)
_computing_cell_refinement
;
CrysAlisPro, Agilent Technologies,
Version 1.171.37.35 (release 13-08-2014 CrysAlis171 .NET)
(compiled Aug 13 2014,18:06:01)
;
_computing_data_collection
;
CrysAlisPro, Agilent Technologies,
Version 1.171.37.35 (release 13-08-2014 CrysAlis171 .NET)
(compiled Aug 13 2014,18:06:01)
;
_computing_data_reduction
;
CrysAlisPro, Agilent Technologies,
Version 1.171.37.35 (release 13-08-2014 CrysAlis171 .NET)
(compiled Aug 13 2014,18:06:01)
;
_computing_molecular_graphics 'Olex2 (Dolomanov et al., 2009)'
_computing_publication_material 'Olex2 (Dolomanov et al., 2009)'
_computing_structure_refinement 'ShelXL (Sheldrick, 2015)'
_computing_structure_solution 'SIR2004 (Burla et al., 2007)'
_diffrn_ambient_temperature 293.15
_diffrn_detector 'CCD plate'
_diffrn_detector_area_resol_mean 16.0355
_diffrn_detector_type Eos
_diffrn_measured_fraction_theta_full 0.997
_diffrn_measured_fraction_theta_max 0.998
_diffrn_measurement_details
;
#__ type_ start__ end____ width___ exp.time_
  1 omega  -11.00   83.00   1.0000    3.3700
omega____ theta____ kappa____ phi______ frames
    -       15.7007   77.0000  -30.0000 94

#__ type_ start__ end____ width___ exp.time_
  2 omega  -52.00   32.00   1.0000    3.3700
omega____ theta____ kappa____ phi______ frames
    -       15.7007  -57.0000  150.0000 84

#__ type_ start__ end____ width___ exp.time_
  3 omega   35.00   88.00   1.0000    3.3700
omega____ theta____ kappa____ phi______ frames
    -       15.7007  178.0000  120.0000 53

#__ type_ start__ end____ width___ exp.time_
  4 omega   -1.00   83.00   1.0000    3.3700
omega____ theta____ kappa____ phi______ frames
    -       15.7007   57.0000 -150.0000 84

#__ type_ start__ end____ width___ exp.time_
  5 omega  -36.00   52.00   1.0000    3.3700
omega____ theta____ kappa____ phi______ frames
    -      -16.8725   37.0000  -60.0000 88
;
_diffrn_measurement_device 'four-circle diffractometer'
_diffrn_measurement_device_type 'Xcalibur, Eos, Gemini'
_diffrn_measurement_method '\w scans'
_diffrn_orient_matrix_UB_11 0.0249253000
_diffrn_orient_matrix_UB_12 0.0259436000
_diffrn_orient_matrix_UB_13 -0.0452590000
_diffrn_orient_matrix_UB_21 -0.0136964000
_diffrn_orient_matrix_UB_22 -0.0730606000
_diffrn_orient_matrix_UB_23 -0.0188178000
_diffrn_orient_matrix_UB_31 -0.0847787000
_diffrn_orient_matrix_UB_32 0.0194679000
_diffrn_orient_matrix_UB_33 -0.0102705000
_diffrn_radiation_monochromator graphite
_diffrn_radiation_probe x-ray
_diffrn_radiation_type MoK\a
_diffrn_radiation_wavelength 0.71073
_diffrn_reflns_av_R_equivalents 0.0428
_diffrn_reflns_av_unetI/netI 0.0373
_diffrn_reflns_Laue_measured_fraction_full 0.997
_diffrn_reflns_Laue_measured_fraction_max 0.998
_diffrn_reflns_limit_h_max 9
_diffrn_reflns_limit_h_min -9
_diffrn_reflns_limit_k_max 11
_diffrn_reflns_limit_k_min -11
_diffrn_reflns_limit_l_max 17
_diffrn_reflns_limit_l_min -17
_diffrn_reflns_number 8197
_diffrn_reflns_point_group_measured_fraction_full 0.998
_diffrn_reflns_point_group_measured_fraction_max 0.999
_diffrn_reflns_theta_full 25.242
_diffrn_reflns_theta_max 26.367
_diffrn_reflns_theta_min 2.943
_diffrn_source 'Enhance (Mo) X-ray Source'
_exptl_absorpt_coefficient_mu 6.382
_exptl_absorpt_correction_T_max 1.00000
_exptl_absorpt_correction_T_min 0.85544
_exptl_absorpt_correction_type multi-scan
_exptl_absorpt_process_details
;
CrysAlisPro, Agilent Technologies,
Version 1.171.37.35 (release 13-08-2014 CrysAlis171 .NET)
(compiled Aug 13 2014,18:06:01)
Empirical absorption correction using spherical harmonics,
 implemented in SCALE3 ABSPACK scaling algorithm.
;
_exptl_crystal_colour 'clear whiteish colourless'
_exptl_crystal_colour_lustre clear
_exptl_crystal_colour_modifier whiteish
_exptl_crystal_colour_primary colourless
_exptl_crystal_density_diffrn 2.806
_exptl_crystal_description block
_exptl_crystal_F_000 800
_exptl_crystal_size_max 0.26
_exptl_crystal_size_mid 0.18
_exptl_crystal_size_min 0.16
_refine_diff_density_max 0.593
_refine_diff_density_min -0.596
_refine_diff_density_rms 0.115
_refine_ls_abs_structure_details
;
 Refined as an inversion twin.
;
_refine_ls_abs_structure_Flack 0.16(2)
_refine_ls_extinction_method none
_refine_ls_goodness_of_fit_ref 1.073
_refine_ls_hydrogen_treatment constr
_refine_ls_matrix_type full
_refine_ls_number_parameters 161
_refine_ls_number_reflns 2028
_refine_ls_number_restraints 0
_refine_ls_restrained_S_all 1.073
_refine_ls_R_factor_all 0.0262
_refine_ls_R_factor_gt 0.0221
_refine_ls_shift/su_max 0.000
_refine_ls_shift/su_mean 0.000
_refine_ls_structure_factor_coef Fsqd
_refine_ls_weighting_details
;
 w=1/[\s^2^(Fo^2^)+(0.0119P)^2^+0.4017P]
 where P=(Fo^2^+2Fc^2^)/3
;
_refine_ls_weighting_scheme calc
_refine_ls_wR_factor_gt 0.0432
_refine_ls_wR_factor_ref 0.0452
_reflns_Friedel_coverage 0.703
_reflns_Friedel_fraction_full 1.000
_reflns_Friedel_fraction_max 1.000
_reflns_number_gt 1865
_reflns_number_total 2028
_reflns_threshold_expression 'I > 2\s(I)'
_cod_data_source_file c9ce01337g2.cif
_cod_data_source_block Eu-Na
_cod_depositor_comments 'Adding full bibliography for 7234018--7234025.cif.'
_cod_original_cell_volume 996.86(9)
_cod_database_code 7234021
_shelxl_version_number 2013-2
_chemical_oxdiff_formula 'C H O Eu'
_shelx_space_group_comment
;
The symmetry employed for this shelxl refinement is uniquely defined
by the following loop, which should always be used as a source of
symmetry information in preference to the above space-group names.
They are only intended as comments.
;
_shelx_estimated_absorpt_t_max 0.428
_shelx_estimated_absorpt_t_min 0.288
_reflns_odcompleteness_completeness 99.59
_reflns_odcompleteness_iscentric 1
_reflns_odcompleteness_theta 26.32
_olex2_refinement_description
;
1. Twinned data refinement
 Scales: 0.84(2) 0.16(2)
2. Fixed Uiso
 At 1.2 times of:
  All C(H) groups
 At 1.5 times of:
  All O(H,H) groups
3. Uiso/Uaniso restraints and constraints
Uanis(C6) = Uanis(O5) = Uanis(O6)
4.a Riding coordinates:
 O9(H9A,H9B)
4.b Ternary CH refined with riding coordinates:
 C2(H2), C7(H7), C5(H5), C3(H3)
;
_olex2_submission_special_instructions 'No special instructions were received'

loop_
_space_group_symop_operation_xyz
'x, y, z'
'-x+1/2, -y, z+1/2'
'x+1/2, -y+1/2, -z'
'-x, y+1/2, -z+1/2'

loop_
_atom_site_label
_atom_site_type_symbol
_atom_site_fract_x
_atom_site_fract_y
_atom_site_fract_z
_atom_site_U_iso_or_equiv
_atom_site_adp_type
_atom_site_occupancy
_atom_site_site_symmetry_order
_atom_site_calc_flag
_atom_site_refinement_flags_posn
Eu1 Eu 0.40854(3) 0.83622(3) 0.49762(2) 0.01007(10) Uani 1 1 d .
O1 O 0.3148(7) 1.0268(5) 0.6205(3) 0.0205(12) Uani 1 1 d .
O2 O 0.5526(6) 1.0730(5) 0.5469(3) 0.0197(12) Uani 1 1 d .
C2 C 0.4538(9) 1.2625(7) 0.6518(4) 0.0103(15) Uani 1 1 d .
H2 H 0.5583 1.2677 0.6885 0.012 Uiso 1 1 calc R
C7 C 0.3032(8) 1.3178(7) 0.7120(4) 0.0101(14) Uani 1 1 d .
H7 H 0.1978 1.2736 0.6888 0.012 Uiso 1 1 calc R
C5 C 0.3303(8) 1.4769(7) 0.6681(4) 0.0098(14) Uani 1 1 d .
H5 H 0.4009 1.5398 0.7089 0.012 Uiso 1 1 calc R
C1 C 0.4385(9) 1.1110(7) 0.6046(4) 0.0120(15) Uani 1 1 d .
O6 O 0.2045(6) 1.6706(5) 0.5756(3) 0.0176(7) Uani 1 1 d .
O5 O 0.0348(6) 1.5263(5) 0.6579(3) 0.0176(7) Uani 1 1 d .
C6 C 0.1797(9) 1.5617(8) 0.6347(5) 0.0176(7) Uani 1 1 d .
C3 C 0.4362(9) 1.4024(7) 0.5891(4) 0.0110(14) Uani 1 1 d .
H3 H 0.3626 1.3786 0.5356 0.013 Uiso 1 1 calc R
O8 O 0.5595(6) 1.5948(4) 0.4965(4) 0.0219(10) Uani 1 1 d .
C4 C 0.5862(9) 1.4898(7) 0.5542(4) 0.0131(14) Uani 1 1 d .
O7 O 0.7315(7) 1.4633(6) 0.5835(4) 0.0253(13) Uani 1 1 d .
C8 C 0.3156(9) 1.3010(7) 0.8176(5) 0.0116(15) Uani 1 1 d .
O3 O 0.4587(7) 1.2884(5) 0.8527(3) 0.0198(12) Uani 1 1 d .
O4 O 0.1793(6) 1.3049(6) 0.8636(3) 0.0208(12) Uani 1 1 d .
Na1 Na 0.0497(4) 0.9728(4) 0.6790(2) 0.0305(8) Uani 1 1 d .
O9 O -0.1296(8) 1.1767(7) 0.6446(4) 0.0423(16) Uani 1 1 d .
H9A H -0.1199 1.2721 0.6436 0.064 Uiso 1 1 d R
H9B H -0.2215 1.1542 0.6171 0.064 Uiso 1 1 d R

loop_
_atom_site_aniso_label
_atom_site_aniso_U_11
_atom_site_aniso_U_22
_atom_site_aniso_U_33
_atom_site_aniso_U_23
_atom_site_aniso_U_13
_atom_site_aniso_U_12
Eu1 0.01103(17) 0.01023(15) 0.00896(15) -0.0004(2) -0.0007(2) -0.00024(12)
O1 0.020(3) 0.015(3) 0.026(3) -0.003(2) 0.004(2) -0.003(2)
O2 0.020(3) 0.016(3) 0.023(3) -0.006(2) 0.007(2) -0.002(2)
C2 0.007(4) 0.010(3) 0.014(3) 0.000(3) -0.002(3) 0.001(3)
C7 0.009(4) 0.009(3) 0.012(3) -0.001(3) 0.000(3) -0.002(3)
C5 0.011(4) 0.011(3) 0.008(3) 0.002(3) -0.002(3) -0.003(3)
C1 0.014(4) 0.011(3) 0.010(3) 0.003(3) -0.002(3) 0.003(3)
O6 0.0128(17) 0.0206(16) 0.0193(16) 0.0058(13) -0.0006(14) 0.0009(14)
O5 0.0128(17) 0.0206(16) 0.0193(16) 0.0058(13) -0.0006(14) 0.0009(14)
C6 0.0128(17) 0.0206(16) 0.0193(16) 0.0058(13) -0.0006(14) 0.0009(14)
C3 0.015(4) 0.010(3) 0.008(3) 0.000(2) -0.002(3) -0.001(3)
O8 0.035(3) 0.010(2) 0.021(2) 0.008(3) 0.012(4) 0.0060(18)
C4 0.021(4) 0.008(3) 0.010(3) -0.005(3) 0.004(3) -0.004(3)
O7 0.013(3) 0.035(3) 0.028(3) 0.008(2) 0.002(3) -0.008(3)
C8 0.019(4) 0.005(3) 0.010(3) 0.000(2) 0.004(3) -0.001(3)
O3 0.023(3) 0.024(3) 0.012(2) 0.000(2) -0.010(2) 0.005(2)
O4 0.024(3) 0.027(3) 0.012(2) 0.003(2) 0.007(2) 0.004(2)
Na1 0.0221(18) 0.0387(19) 0.0307(17) -0.0063(14) 0.0063(14) -0.0067(15)
O9 0.042(4) 0.045(4) 0.041(3) 0.003(3) -0.008(3) 0.010(3)

loop_
_atom_type_symbol
_atom_type_description
_atom_type_scat_dispersion_real
_atom_type_scat_dispersion_imag
_atom_type_scat_source
C C 0.0033 0.0016 'International Tables Vol C Tables 4.2.6.8 and 6.1.1.4'
H H 0.0000 0.0000 'International Tables Vol C Tables 4.2.6.8 and 6.1.1.4'
Eu Eu -0.1578 3.6682 'International Tables Vol C Tables 4.2.6.8 and 6.1.1.4'
Na Na 0.0362 0.0249 'International Tables Vol C Tables 4.2.6.8 and 6.1.1.4'
O O 0.0106 0.0060 'International Tables Vol C Tables 4.2.6.8 and 6.1.1.4'

loop_
_geom_angle_atom_site_label_1
_geom_angle_atom_site_label_2
_geom_angle_atom_site_label_3
_geom_angle
_geom_angle_site_symmetry_1
_geom_angle_site_symmetry_3
O1 Eu1 C1 25.78(17) . .
O1 Eu1 O6 124.09(16) . 3_576
O1 Eu1 O5 111.46(15) . 3_576
O1 Eu1 C6 116.00(18) . 3_576
O1 Eu1 O8 63.25(15) . 3_476
O1 Eu1 O7 71.42(17) . 3_476
O2 Eu1 O1 51.72(16) . .
O2 Eu1 C1 25.97(17) . .
O2 Eu1 O6 73.34(16) . 3_576
O2 Eu1 O5 71.27(15) . 3_576
O2 Eu1 C6 65.84(17) . 3_576
O2 Eu1 O8 104.93(14) . 3_476
O2 Eu1 O7 77.89(17) . 3_476
C1 Eu1 C6 90.79(19) . 3_576
O6 Eu1 O1 84.09(16) 1_545 .
O6 Eu1 O2 133.06(15) 1_545 .
O6 Eu1 C1 108.99(17) 1_545 .
O6 Eu1 C1 99.02(18) 3_576 .
O6 Eu1 O6 140.57(8) 1_545 3_576
O6 Eu1 O5 151.72(14) 1_545 3_576
O6 Eu1 O5 49.03(14) 3_576 3_576
O6 Eu1 C6 159.84(18) 1_545 3_576
O6 Eu1 C6 25.45(17) 3_576 3_576
O6 Eu1 O8 58.05(13) 1_545 3_476
O6 Eu1 O8 155.46(14) 3_576 3_476
O6 Eu1 O8 78.59(15) 1_545 1_545
O6 Eu1 O7 104.96(17) 1_545 3_476
O5 Eu1 C1 90.92(16) 3_576 .
O5 Eu1 C6 24.40(16) 3_576 3_576
O5 Eu1 O8 106.72(14) 3_576 3_476
O8 Eu1 O1 136.82(17) 1_545 .
O8 Eu1 O2 120.91(17) 1_545 .
O8 Eu1 C1 134.59(18) 1_545 .
O8 Eu1 C1 83.25(16) 3_476 .
O8 Eu1 O6 61.98(15) 1_545 3_576
O8 Eu1 O5 101.94(15) 1_545 3_576
O8 Eu1 C6 130.91(17) 3_476 3_576
O8 Eu1 C6 84.77(17) 1_545 3_576
O8 Eu1 O8 131.68(11) 1_545 3_476
O8 Eu1 O7 151.38(17) 1_545 3_476
O7 Eu1 C1 71.99(17) 3_476 .
O7 Eu1 O6 109.86(16) 3_476 3_576
O7 Eu1 O5 61.44(16) 3_476 3_576
O7 Eu1 C6 84.42(18) 3_476 3_576
O7 Eu1 O8 47.37(15) 3_476 3_476
O3 Eu1 O1 69.01(16) 4_646 .
O3 Eu1 O2 72.59(16) 4_646 .
O3 Eu1 C1 69.50(17) 4_646 .
O3 Eu1 O6 87.19(16) 4_646 3_576
O3 Eu1 O6 77.68(16) 4_646 1_545
O3 Eu1 O5 129.35(16) 4_646 3_576
O3 Eu1 C6 106.87(18) 4_646 3_576
O3 Eu1 O8 68.77(18) 4_646 1_545
O3 Eu1 O8 116.08(17) 4_646 3_476
O3 Eu1 O7 139.84(16) 4_646 3_476
O4 Eu1 O1 144.29(18) 2_574 .
O4 Eu1 O2 143.33(16) 2_574 .
O4 Eu1 C1 152.82(17) 2_574 .
O4 Eu1 O6 81.38(17) 2_574 1_545
O4 Eu1 O6 86.19(16) 2_574 3_576
O4 Eu1 O5 72.33(16) 2_574 3_576
O4 Eu1 C6 82.55(19) 2_574 3_576
O4 Eu1 O8 81.43(16) 2_574 3_476
O4 Eu1 O8 71.24(17) 2_574 1_545
O4 Eu1 O7 81.12(16) 2_574 3_476
O4 Eu1 O3 137.64(17) 2_574 4_646
C1 O1 Eu1 92.5(4) . .
C1 O1 Na1 154.2(4) . .
Na1 O1 Eu1 112.0(2) . .
C1 O2 Eu1 94.4(4) . .
C7 C2 H2 110.3 . .
C1 C2 H2 110.3 . .
C1 C2 C7 117.7(6) . .
C1 C2 C3 117.3(5) . .
C3 C2 H2 110.3 . .
C3 C2 C7 89.5(5) . .
C2 C7 H7 110.4 . .
C2 C7 C5 87.8(5) . .
C5 C7 H7 110.4 . .
C8 C7 C2 117.7(6) . .
C8 C7 H7 110.4 . .
C8 C7 C5 118.5(5) . .
C7 C5 H5 111.0 . .
C6 C5 C7 118.3(6) . .
C6 C5 H5 111.0 . .
C6 C5 C3 115.0(5) . .
C3 C5 C7 88.6(5) . .
C3 C5 H5 111.0 . .
O1 C1 Eu1 61.7(3) . .
O1 C1 O2 121.2(6) . .
O1 C1 C2 121.0(6) . .
O2 C1 Eu1 59.6(3) . .
O2 C1 C2 117.8(6) . .
C2 C1 Eu1 174.6(4) . .
Eu1 O6 Eu1 115.90(17) 1_565 3_476
C6 O6 Eu1 147.2(4) . 1_565
C6 O6 Eu1 96.0(4) . 3_476
C6 O5 Eu1 90.7(4) . 3_476
C6 O5 Na1 123.7(4) . 4_556
Na1 O5 Eu1 138.8(2) 4_556 3_476
C5 C6 Eu1 158.2(5) . 3_476
O6 C6 Eu1 58.5(3) . 3_476
O6 C6 C5 117.4(6) . .
O5 C6 Eu1 64.9(4) . 3_476
O5 C6 C5 122.2(6) . .
O5 C6 O6 120.2(6) . .
C2 C3 C5 88.7(4) . .
C2 C3 H3 109.1 . .
C5 C3 H3 109.1 . .
C4 C3 C2 122.4(6) . .
C4 C3 C5 116.6(5) . .
C4 C3 H3 109.1 . .
Eu1 O8 Eu1 106.74(14) 1_565 3_576
Eu1 O8 Na1 101.32(19) 1_565 3_576
C4 O8 Eu1 88.7(4) . 3_576
C4 O8 Eu1 136.4(4) . 1_565
C4 O8 Na1 117.6(4) . 3_576
Na1 O8 Eu1 96.26(16) 3_576 3_576
C3 C4 Eu1 174.3(4) . 3_576
O8 C4 Eu1 67.2(4) . 3_576
O8 C4 C3 117.6(6) . .
O7 C4 Eu1 53.5(3) . 3_576
O7 C4 C3 121.7(6) . .
O7 C4 O8 120.7(6) . .
C4 O7 Eu1 103.2(4) . 3_576
O3 C8 C7 117.8(6) . .
O3 C8 O4 125.2(6) . .
O4 C8 C7 117.0(6) . .
C8 O3 Eu1 137.4(4) . 4_656
Eu1 O4 Na1 107.6(2) 2_575 4_556
C8 O4 Eu1 130.4(4) . 2_575
C8 O4 Na1 122.0(4) . 4_556
Eu1 Na1 Eu1 65.13(5) 3_466 .
O1 Na1 Eu1 100.27(15) . 3_466
O1 Na1 Eu1 35.81(13) . .
O1 Na1 O5 123.1(2) . 4_546
O1 Na1 O8 70.88(17) . 3_476
O1 Na1 O4 136.1(2) . 4_546
O1 Na1 O9 108.5(2) . .
O5 Na1 Eu1 148.64(15) 4_546 .
O5 Na1 Eu1 131.75(16) 4_546 3_466
O5 Na1 O8 165.7(2) 4_546 3_476
O8 Na1 Eu1 44.53(11) 3_476 .
O8 Na1 Eu1 38.37(10) 3_476 3_466
O4 Na1 Eu1 35.79(12) 4_546 3_466
O4 Na1 Eu1 100.75(14) 4_546 .
O4 Na1 O5 98.53(19) 4_546 4_546
O4 Na1 O8 68.73(17) 4_546 3_476
O9 Na1 Eu1 103.59(18) . 3_466
O9 Na1 Eu1 121.82(17) . .
O9 Na1 O5 83.2(2) . 4_546
O9 Na1 O8 89.8(2) . 3_476
O9 Na1 O4 88.1(2) . 4_546
Na1 O9 H9A 135.6 . .
Na1 O9 H9B 115.7 . .
H9A O9 H9B 107.7 . .

loop_
_geom_bond_atom_site_label_1
_geom_bond_atom_site_label_2
_geom_bond_distance
_geom_bond_site_symmetry_2
Eu1 O1 2.538(5) .
Eu1 O2 2.492(5) .
Eu1 C1 2.880(6) .
Eu1 O6 2.450(5) 1_545
Eu1 O6 2.567(5) 3_576
Eu1 O5 2.710(4) 3_576
Eu1 C6 2.993(7) 3_576
Eu1 O8 2.454(4) 1_545
Eu1 O8 2.837(5) 3_476
Eu1 O7 2.541(5) 3_476
Eu1 O3 2.405(5) 4_646
Eu1 O4 2.378(5) 2_574
O1 C1 1.254(8) .
O1 Na1 2.311(6) .
O2 C1 1.265(8) .
C2 H2 0.9800 .
C2 C7 1.548(9) .
C2 C1 1.506(9) .
C2 C3 1.533(8) .
C7 H7 0.9800 .
C7 C5 1.557(8) .
C7 C8 1.506(9) .
C5 H5 0.9800 .
C5 C6 1.489(9) .
C5 C3 1.547(9) .
O6 Eu1 2.567(5) 3_476
O6 Eu1 2.450(5) 1_565
O6 C6 1.293(8) .
O5 Eu1 2.710(4) 3_476
O5 C6 1.237(8) .
O5 Na1 2.451(5) 4_556
C6 Eu1 2.993(7) 3_476
C3 H3 0.9800 .
C3 C4 1.504(9) .
O8 Eu1 2.837(5) 3_576
O8 Eu1 2.454(4) 1_565
O8 C4 1.257(7) .
O8 Na1 2.558(6) 3_576
C4 Eu1 3.076(7) 3_576
C4 O7 1.248(8) .
O7 Eu1 2.541(5) 3_576
C8 O3 1.245(8) .
C8 O4 1.263(8) .
O3 Eu1 2.405(5) 4_656
O4 Eu1 2.378(5) 2_575
O4 Na1 2.426(6) 4_556
Na1 Eu1 3.877(3) 3_466
Na1 O5 2.451(5) 4_546
Na1 O8 2.558(6) 3_476
Na1 O4 2.426(6) 4_546
Na1 O9 2.353(7) .
O9 H9A 0.8500 .
O9 H9B 0.8500 .

loop_
_geom_hbond_atom_site_label_D
_geom_hbond_atom_site_label_H
_geom_hbond_atom_site_label_A
_geom_hbond_distance_DH
_geom_hbond_distance_HA
_geom_hbond_distance_DA
_geom_hbond_angle_DHA
_geom_hbond_site_symmetry_A
C5 H5 O3 0.98 2.62 3.244(8) 121.7 4_656
C3 H3 O9 0.98 2.60 3.423(8) 141.8 3_576
O9 H9A O5 0.85 2.58 3.370(8) 156.0 .
O9 H9A O7 0.85 2.23 2.903(8) 135.6 1_455
O9 H9B O2 0.85 2.17 3.019(8) 174.2 1_455

loop_
_geom_torsion_atom_site_label_1
_geom_torsion_atom_site_label_2
_geom_torsion_atom_site_label_3
_geom_torsion_atom_site_label_4
_geom_torsion
_geom_torsion_site_symmetry_1
_geom_torsion_site_symmetry_4
Eu1 O1 C1 O2 -3.9(6) . .
Eu1 O1 C1 C2 174.6(5) . .
Eu1 O2 C1 O1 4.0(7) . .
Eu1 O2 C1 C2 -174.6(5) . .
Eu1 O6 C6 Eu1 -166.8(8) 1_565 3_476
Eu1 O6 C6 C5 155.3(5) 3_476 .
Eu1 O6 C6 C5 -11.5(12) 1_565 .
Eu1 O6 C6 O5 -21.1(7) 3_476 .
Eu1 O6 C6 O5 172.1(5) 1_565 .
Eu1 O5 C6 C5 -156.4(6) 3_476 .
Eu1 O5 C6 O6 19.8(7) 3_476 .
Eu1 O8 C4 Eu1 -113.2(6) 1_565 3_576
Eu1 O8 C4 C3 63.3(8) 1_565 .
Eu1 O8 C4 C3 176.5(5) 3_576 .
Eu1 O8 C4 O7 -1.0(6) 3_576 .
Eu1 O8 C4 O7 -114.2(7) 1_565 .
C2 C7 C5 C6 135.1(6) . .
C2 C7 C5 C3 17.3(5) . .
C2 C7 C8 O3 21.5(9) . .
C2 C7 C8 O4 -160.3(6) . .
C2 C3 C4 O8 173.9(5) . .
C2 C3 C4 O7 -8.6(9) . .
C7 C2 C1 O1 -6.4(9) . .
C7 C2 C1 O2 172.1(5) . .
C7 C2 C3 C5 17.6(5) . .
C7 C2 C3 C4 138.6(6) . .
C7 C5 C6 Eu1 -87.4(13) . 3_476
C7 C5 C6 O6 -160.8(6) . .
C7 C5 C6 O5 15.5(10) . .
C7 C5 C3 C2 -17.5(5) . .
C7 C5 C3 C4 -143.4(6) . .
C7 C8 O3 Eu1 155.2(4) . 4_656
C7 C8 O4 Eu1 141.5(5) . 2_575
C7 C8 O4 Na1 -37.8(7) . 4_556
C5 C7 C8 O3 -82.1(8) . .
C5 C7 C8 O4 96.1(7) . .
C5 C3 C4 O8 -79.5(7) . .
C5 C3 C4 O7 98.1(7) . .
C1 C2 C7 C5 -138.3(6) . .
C1 C2 C7 C8 100.4(7) . .
C1 C2 C3 C5 138.8(6) . .
C1 C2 C3 C4 -100.1(7) . .
C6 C5 C3 C2 -138.3(6) . .
C6 C5 C3 C4 95.8(7) . .
C3 C2 C7 C5 -17.5(5) . .
C3 C2 C7 C8 -138.7(6) . .
C3 C2 C1 O1 -111.5(7) . .
C3 C2 C1 O2 67.1(8) . .
C3 C5 C6 Eu1 15.4(15) . 3_476
C3 C5 C6 O6 -58.0(8) . .
C3 C5 C6 O5 118.3(7) . .
C3 C4 O7 Eu1 -176.3(5) . 3_576
O8 C4 O7 Eu1 1.2(7) . 3_576
C8 C7 C5 C6 -104.3(7) . .
C8 C7 C5 C3 137.8(6) . .
O3 C8 O4 Eu1 -40.4(9) . 2_575
O3 C8 O4 Na1 140.2(5) . 4_556
O4 C8 O3 Eu1 -22.9(10) . 4_656
Na1 O1 C1 Eu1 -162.5(11) . .
Na1 O1 C1 O2 -166.4(7) . .
Na1 O1 C1 C2 12.1(14) . .
Na1 O5 C6 Eu1 -155.8(5) 4_556 3_476
Na1 O5 C6 C5 47.8(9) 4_556 .
Na1 O5 C6 O6 -136.0(5) 4_556 .
Na1 O8 C4 Eu1 96.4(3) 3_576 3_576
Na1 O8 C4 C3 -87.1(6) 3_576 .
Na1 O8 C4 O7 95.3(6) 3_576 .

loop_
_twin_individual_id
_twin_individual_mass_fraction_refined
1 0.84(2)
2 0.16(2)
